data_7211498
loop_
_publ_author_name
'Hern\'andez-Altamirano, Ra\'ul'
'Mena-Cervantes, Violeta Y.'
'Perez-Miranda, Sandra'
'Fern\'andez, Francisco J.'
'Flores-Sandoval, Cesar Andres'
'Barba, Victor'
'Beltr\'an, Hiram I.'
'Zamudio-Rivera, Luis S.'

_publ_section_title
;
 Molecular design and QSAR study of low acute toxicity biocides with
 4,4&#x2032;-dimorpholyl-methane core obtained by microwave-assisted
 synthesis
;
_journal_issue 6
_journal_name_full 'Green Chemistry'
_journal_page_first 1036
_journal_paper_doi 10.1039/b905153h
_journal_volume 12
_journal_year 2010
_chemical_formula_moiety 'C23 H38 N2 O3'
_chemical_formula_sum 'C23 H38 N2 O3'
_chemical_formula_weight 390.55
_chemical_name_common 2,4-di-tert-butyl-6-(dimorpholinomethyl)phenol
_chemical_name_systematic 2,4-di-tert-butyl-6-(dimorpholinomethyl)phenol
_space_group_IT_number 14
_symmetry_cell_setting monoclinic
_symmetry_space_group_name_Hall '-P 2yn'
_symmetry_space_group_name_H-M 'P 1 21/n 1'
_atom_sites_solution_hydrogens geom
_atom_sites_solution_primary direct
_atom_sites_solution_secondary difmap
_audit_creation_method SHELXL-97
_cell_angle_alpha 90.00
_cell_angle_beta 103.443(10)
_cell_angle_gamma 90.00
_cell_formula_units_Z 4
_cell_length_a 11.637(8)
_cell_length_b 10.801(7)
_cell_length_c 19.312(13)
_cell_measurement_reflns_used 25
_cell_measurement_temperature 293(2)
_cell_measurement_theta_max 25
_cell_measurement_theta_min 1
_cell_volume 2361(3)
_computing_cell_refinement 'Bruker SMART'
_computing_data_collection 'Bruker SMART'
_computing_data_reduction 'Bruker SAINT'
_computing_molecular_graphics 'Ortep-3 for Windows (Farrugia, 1997)'
_computing_publication_material 'WinGX publication routines (Farrugia, 1999)'
_computing_structure_refinement 'SHELXL-97 (Sheldrick, 1997)'
_computing_structure_solution 'SHELXS-86 (Sheldrick, 1986)'
_diffrn_ambient_temperature 293(2)
_diffrn_measured_fraction_theta_full 0.980
_diffrn_measured_fraction_theta_max 0.980
_diffrn_measurement_device_type 'CCD area detector'
_diffrn_measurement_method 'phi and omega scans'
_diffrn_radiation_monochromator graphite
_diffrn_radiation_source 'fine-focus sealed tube'
_diffrn_radiation_type MoK\a
_diffrn_radiation_wavelength 0.71073
_diffrn_reflns_av_R_equivalents 0.0385
_diffrn_reflns_av_sigmaI/netI 0.0300
_diffrn_reflns_limit_h_max 13
_diffrn_reflns_limit_h_min -13
_diffrn_reflns_limit_k_max 12
_diffrn_reflns_limit_k_min -12
_diffrn_reflns_limit_l_max 22
_diffrn_reflns_limit_l_min -22
_diffrn_reflns_number 18627
_diffrn_reflns_theta_full 24.00
_diffrn_reflns_theta_max 24.00
_diffrn_reflns_theta_min 1.87
_exptl_absorpt_correction_type none
_exptl_crystal_colour colorless
_exptl_crystal_density_diffrn 1.099
_exptl_crystal_density_meas 1.099
_exptl_crystal_density_method 'not measured'
_exptl_crystal_description prism
_exptl_crystal_F_000 856
_exptl_crystal_size_max 0.50
_exptl_crystal_size_mid 0.46
_exptl_crystal_size_min 0.42
_refine_diff_density_max 0.127
_refine_diff_density_min -0.123
_refine_diff_density_rms 0.026
_refine_ls_extinction_method none
_refine_ls_goodness_of_fit_ref 1.049
_refine_ls_hydrogen_treatment mixed
_refine_ls_matrix_type full
_refine_ls_number_parameters 286
_refine_ls_number_reflns 3634
_refine_ls_number_restraints 55
_refine_ls_restrained_S_all 1.048
_refine_ls_R_factor_all 0.0613
_refine_ls_R_factor_gt 0.0504
_refine_ls_shift/su_max 0.000
_refine_ls_shift/su_mean 0.000
_refine_ls_structure_factor_coef Fsqd
_refine_ls_weighting_details 'calc w=1/[\s^2^(Fo^2^)+(0.0545P)^2^+0.4230P] where P=(Fo^2^+2Fc^2^)/3'
_refine_ls_weighting_scheme calc
_refine_ls_wR_factor_gt 0.1241
_refine_ls_wR_factor_ref 0.1313
_reflns_number_gt 2999
_reflns_number_total 3634
_reflns_threshold_expression >2sigma(I)
_cod_data_source_file b905153h.txt
_cod_data_source_block oma8am
_cod_original_sg_symbol_H-M 'P 21/n'
_cod_database_code 7211498

loop_
_symmetry_equiv_pos_as_xyz
'x, y, z'
'-x+1/2, y+1/2, -z+1/2'
'-x, -y, -z'
'x-1/2, -y-1/2, z-1/2'

loop_
_atom_site_label
_atom_site_type_symbol
_atom_site_fract_x
_atom_site_fract_y
_atom_site_fract_z
_atom_site_U_iso_or_equiv
_atom_site_adp_type
_atom_site_occupancy
_atom_site_symmetry_multiplicity
_atom_site_calc_flag
_atom_site_refinement_flags
_atom_site_disorder_assembly
_atom_site_disorder_group
C1 C 0.59676(14) 0.74046(15) 0.12802(9) 0.0456(4) Uani 1 1 d . . .
H1 H 0.6527 0.8014 0.1543 0.055 Uiso 1 1 calc R . .
C1A C 0.61130(17) 0.86234(16) 0.02619(10) 0.0600(5) Uani 1 1 d . . .
H1A1 H 0.6735 0.9116 0.0557 0.072 Uiso 1 1 calc R . .
H1A2 H 0.5361 0.9003 0.0272 0.072 Uiso 1 1 calc R . .
C1B C 0.5484(2) 0.51941(18) 0.13826(12) 0.0746(6) Uani 1 1 d . . .
H1B1 H 0.5350 0.5122 0.0869 0.090 Uiso 1 1 calc R . .
H1B2 H 0.4730 0.5340 0.1500 0.090 Uiso 1 1 calc R . .
C2 C 0.47357(14) 0.78731(14) 0.12782(8) 0.0438(4) Uani 1 1 d . . .
C2A C 0.6266(2) 0.8608(2) -0.04869(12) 0.0733(6) Uani 1 1 d . . .
H2A1 H 0.5609 0.8169 -0.0788 0.088 Uiso 1 1 calc R . .
H2A2 H 0.6256 0.9451 -0.0661 0.088 Uiso 1 1 calc R . .
C2B C 0.6026(3) 0.4015(2) 0.17309(15) 0.1053(9) Uani 1 1 d . . .
H2B1 H 0.5487 0.3333 0.1572 0.126 Uiso 1 1 calc R . .
H2B2 H 0.6751 0.3846 0.1582 0.126 Uiso 1 1 calc R . .
C3 C 0.37420(14) 0.75840(15) 0.07414(8) 0.0450(4) Uani 1 1 d . . .
C3A C 0.73926(19) 0.6814(2) -0.02504(12) 0.0738(6) Uani 1 1 d . . .
H3A1 H 0.8137 0.6435 -0.0276 0.089 Uiso 1 1 calc R . .
H3A2 H 0.6761 0.6321 -0.0536 0.089 Uiso 1 1 calc R . .
C3B C 0.7015(3) 0.5091(3) 0.27241(13) 0.1095(10) Uani 1 1 d . . .
H3B1 H 0.7773 0.4959 0.2608 0.131 Uiso 1 1 calc R . .
H3B2 H 0.7148 0.5141 0.3238 0.131 Uiso 1 1 calc R . .
C4 C 0.26231(14) 0.80088(15) 0.07775(9) 0.0494(4) Uani 1 1 d . . .
C4A C 0.72824(16) 0.68090(18) 0.05073(11) 0.0610(5) Uani 1 1 d . . .
H4A1 H 0.7327 0.5966 0.0684 0.073 Uiso 1 1 calc R . .
H4A2 H 0.7927 0.7276 0.0801 0.073 Uiso 1 1 calc R . .
C4B C 0.6495(2) 0.6296(2) 0.24004(11) 0.0815(7) Uani 1 1 d . . .
H4B1 H 0.5762 0.6464 0.2541 0.098 Uiso 1 1 calc R . .
H4B2 H 0.7040 0.6969 0.2570 0.098 Uiso 1 1 calc R . .
C5 C 0.25563(16) 0.87123(16) 0.13705(10) 0.0558(5) Uani 1 1 d . . .
H5 H 0.1815 0.8987 0.1406 0.067 Uiso 1 1 calc R . .
C6 C 0.35165(16) 0.90308(16) 0.19100(9) 0.0539(5) Uani 1 1 d . A .
C7 C 0.45985(15) 0.86004(15) 0.18429(9) 0.0495(4) Uani 1 1 d . . .
H7 H 0.5266 0.8807 0.2192 0.059 Uiso 1 1 calc R . .
C8 C 0.15284(15) 0.77604(18) 0.01773(11) 0.0608(5) Uani 1 1 d . . .
C9 C 0.13460(19) 0.6368(2) 0.00537(13) 0.0815(7) Uani 1 1 d . . .
H9A H 0.1251 0.5980 0.0484 0.122 Uiso 1 1 calc R . .
H9B H 0.2021 0.6021 -0.0082 0.122 Uiso 1 1 calc R . .
H9C H 0.0652 0.6228 -0.0318 0.122 Uiso 1 1 calc R . .
C10 C 0.1679(2) 0.8394(2) -0.05015(12) 0.0854(7) Uani 1 1 d . . .
H10A H 0.1790 0.9267 -0.0417 0.128 Uiso 1 1 calc R . .
H10B H 0.0986 0.8259 -0.0875 0.128 Uiso 1 1 calc R . .
H10C H 0.2355 0.8056 -0.0640 0.128 Uiso 1 1 calc R . .
C11 C 0.04129(18) 0.8283(3) 0.03582(15) 0.0959(8) Uani 1 1 d . . .
H11A H 0.0295 0.7897 0.0784 0.144 Uiso 1 1 calc R . .
H11B H -0.0256 0.8120 -0.0027 0.144 Uiso 1 1 calc R . .
H11C H 0.0499 0.9161 0.0431 0.144 Uiso 1 1 calc R . .
C12 C 0.3406(2) 0.9834(2) 0.25432(11) 0.0739(6) Uani 1 1 d U . .
C13A C 0.3917(10) 0.9081(6) 0.3226(2) 0.150(3) Uani 0.742(11) 1 d PU A 1
H13A H 0.3468 0.8334 0.3221 0.225 Uiso 0.742(11) 1 calc PR A 1
H13B H 0.3874 0.9565 0.3636 0.225 Uiso 0.742(11) 1 calc PR A 1
H13C H 0.4726 0.8875 0.3244 0.225 Uiso 0.742(11) 1 calc PR A 1
C14A C 0.4084(6) 1.1008(4) 0.2534(3) 0.1079(18) Uani 0.742(11) 1 d PU A 1
H14A H 0.4894 1.0815 0.2547 0.162 Uiso 0.742(11) 1 calc PR A 1
H14B H 0.4043 1.1501 0.2941 0.162 Uiso 0.742(11) 1 calc PR A 1
H14C H 0.3750 1.1461 0.2107 0.162 Uiso 0.742(11) 1 calc PR A 1
C15A C 0.2149(5) 1.0198(8) 0.2529(4) 0.154(4) Uani 0.742(11) 1 d PU A 1
H15A H 0.1681 0.9467 0.2532 0.232 Uiso 0.742(11) 1 calc PR A 1
H15B H 0.1831 1.0669 0.2106 0.232 Uiso 0.742(11) 1 calc PR A 1
H15C H 0.2134 1.0691 0.2941 0.232 Uiso 0.742(11) 1 calc PR A 1
C13B C 0.253(3) 1.0884(19) 0.2263(9) 0.169(9) Uani 0.258(11) 1 d PU A 2
H13D H 0.2816 1.1365 0.1921 0.254 Uiso 0.258(11) 1 calc PR A 2
H13E H 0.2451 1.1405 0.2652 0.254 Uiso 0.258(11) 1 calc PR A 2
H13F H 0.1773 1.0537 0.2042 0.254 Uiso 0.258(11) 1 calc PR A 2
C14B C 0.294(2) 0.9150(10) 0.3046(7) 0.098(5) Uani 0.258(11) 1 d P A 2
H14D H 0.3425 0.8440 0.3202 0.147 Uiso 0.258(11) 1 calc PR A 2
H14E H 0.2149 0.8884 0.2828 0.147 Uiso 0.258(11) 1 calc PR A 2
H14F H 0.2920 0.9667 0.3448 0.147 Uiso 0.258(11) 1 calc PR A 2
C15B C 0.4624(17) 1.036(3) 0.2965(14) 0.156(10) Uani 0.258(11) 1 d PU A 2
H15D H 0.4982 1.0827 0.2648 0.233 Uiso 0.258(11) 1 calc PR A 2
H15E H 0.5134 0.9687 0.3164 0.233 Uiso 0.258(11) 1 calc PR A 2
H15F H 0.4502 1.0887 0.3341 0.233 Uiso 0.258(11) 1 calc PR A 2
N1A N 0.61520(11) 0.73619(12) 0.05499(7) 0.0478(4) Uani 1 1 d . . .
N1B N 0.62737(12) 0.62144(13) 0.16308(7) 0.0498(4) Uani 1 1 d . . .
O1 O 0.38624(12) 0.69018(12) 0.01651(6) 0.0578(4) Uani 1 1 d . . .
O1A O 0.73407(14) 0.80303(15) -0.05360(9) 0.0856(5) Uani 1 1 d . . .
O1B O 0.6274(2) 0.40841(19) 0.24785(11) 0.1202(7) Uani 1 1 d . . .
H1O H 0.467(2) 0.692(2) 0.0194(11) 0.079(7) Uiso 1 1 d . . .

loop_
_atom_site_aniso_label
_atom_site_aniso_U_11
_atom_site_aniso_U_22
_atom_site_aniso_U_33
_atom_site_aniso_U_23
_atom_site_aniso_U_13
_atom_site_aniso_U_12
C1 0.0420(9) 0.0433(9) 0.0497(10) -0.0067(7) 0.0072(7) -0.0013(7)
C1A 0.0671(12) 0.0485(10) 0.0695(12) 0.0037(9) 0.0260(10) 0.0006(9)
C1B 0.0838(14) 0.0542(12) 0.0775(14) 0.0098(10) 0.0016(11) -0.0079(10)
C2 0.0466(9) 0.0404(9) 0.0439(9) 0.0006(7) 0.0095(7) 0.0011(7)
C2A 0.0844(15) 0.0694(13) 0.0730(14) 0.0107(11) 0.0324(11) 0.0026(11)
C2B 0.148(2) 0.0576(14) 0.0943(19) 0.0145(13) -0.0048(17) -0.0002(14)
C3 0.0481(9) 0.0443(9) 0.0430(9) 0.0002(7) 0.0112(7) 0.0019(7)
C3A 0.0729(14) 0.0733(14) 0.0863(15) -0.0039(11) 0.0411(12) 0.0065(11)
C3B 0.152(3) 0.092(2) 0.0658(15) 0.0097(14) -0.0122(15) 0.0431(19)
C4 0.0461(9) 0.0478(9) 0.0551(11) 0.0115(8) 0.0136(8) 0.0037(7)
C4A 0.0505(10) 0.0620(12) 0.0749(13) -0.0021(9) 0.0232(9) 0.0057(8)
C4B 0.1074(17) 0.0727(14) 0.0541(12) 0.0027(10) -0.0023(11) 0.0255(12)
C5 0.0533(10) 0.0539(11) 0.0676(12) 0.0109(9) 0.0287(9) 0.0114(8)
C6 0.0670(12) 0.0482(10) 0.0535(11) 0.0039(8) 0.0280(9) 0.0054(8)
C7 0.0569(10) 0.0482(10) 0.0431(9) -0.0018(7) 0.0111(8) 0.0001(8)
C8 0.0439(10) 0.0627(12) 0.0711(12) 0.0170(9) 0.0037(8) 0.0001(8)
C9 0.0685(13) 0.0739(14) 0.0911(16) 0.0104(12) -0.0038(11) -0.0157(11)
C10 0.0738(14) 0.0994(17) 0.0712(14) 0.0318(13) -0.0072(11) -0.0093(12)
C11 0.0482(12) 0.111(2) 0.122(2) 0.0200(16) 0.0065(12) 0.0104(12)
C12 0.0998(16) 0.0666(13) 0.0672(13) -0.0092(10) 0.0436(12) 0.0070(11)
C13A 0.265(10) 0.137(4) 0.055(2) 0.002(2) 0.051(4) 0.079(6)
C14A 0.150(5) 0.080(3) 0.110(4) -0.042(2) 0.064(3) -0.014(3)
C15A 0.115(3) 0.200(8) 0.175(7) -0.095(7) 0.089(4) -0.001(4)
C13B 0.28(2) 0.136(14) 0.123(10) -0.002(9) 0.106(11) 0.118(15)
C14B 0.179(15) 0.061(6) 0.070(7) 0.000(5) 0.063(9) 0.023(8)
C15B 0.154(10) 0.19(2) 0.148(17) -0.135(16) 0.082(9) -0.069(11)
N1A 0.0468(8) 0.0457(8) 0.0539(8) -0.0007(6) 0.0176(6) 0.0024(6)
N1B 0.0499(8) 0.0477(8) 0.0487(8) -0.0013(6) 0.0050(6) 0.0046(6)
O1 0.0510(8) 0.0699(8) 0.0501(7) -0.0151(6) 0.0070(6) 0.0004(6)
O1A 0.0884(11) 0.0899(11) 0.0939(11) 0.0093(9) 0.0522(9) 0.0015(8)
O1B 0.175(2) 0.0845(13) 0.0970(14) 0.0360(11) 0.0238(13) 0.0263(13)

loop_
_atom_type_symbol
_atom_type_description
_atom_type_scat_dispersion_real
_atom_type_scat_dispersion_imag
_atom_type_scat_source
C C 0.0033 0.0016 'International Tables Vol C Tables 4.2.6.8 and 6.1.1.4'
H H 0.0000 0.0000 'International Tables Vol C Tables 4.2.6.8 and 6.1.1.4'
N N 0.0061 0.0033 'International Tables Vol C Tables 4.2.6.8 and 6.1.1.4'
O O 0.0106 0.0060 'International Tables Vol C Tables 4.2.6.8 and 6.1.1.4'

loop_
_geom_angle_atom_site_label_1
_geom_angle_atom_site_label_2
_geom_angle_atom_site_label_3
_geom_angle
N1B C1 N1A 110.00(13)
N1B C1 C2 115.05(13)
N1A C1 C2 110.77(13)
N1B C1 H1 106.9
N1A C1 H1 106.9
C2 C1 H1 106.9
N1A C1A C2A 110.81(15)
N1A C1A H1A1 109.5
C2A C1A H1A1 109.5
N1A C1A H1A2 109.5
C2A C1A H1A2 109.5
H1A1 C1A H1A2 108.1
N1B C1B C2B 109.23(18)
N1B C1B H1B1 109.8
C2B C1B H1B1 109.8
N1B C1B H1B2 109.8
C2B C1B H1B2 109.8
H1B1 C1B H1B2 108.3
C7 C2 C3 118.99(15)
C7 C2 C1 117.97(14)
C3 C2 C1 123.03(14)
O1A C2A C1A 111.94(18)
O1A C2A H2A1 109.2
C1A C2A H2A1 109.2
O1A C2A H2A2 109.2
C1A C2A H2A2 109.2
H2A1 C2A H2A2 107.9
O1B C2B C1B 112.2(2)
O1B C2B H2B1 109.2
C1B C2B H2B1 109.2
O1B C2B H2B2 109.2
C1B C2B H2B2 109.2
H2B1 C2B H2B2 107.9
O1 C3 C2 120.01(15)
O1 C3 C4 119.34(15)
C2 C3 C4 120.64(15)
O1A C3A C4A 112.15(17)
O1A C3A H3A1 109.2
C4A C3A H3A1 109.2
O1A C3A H3A2 109.2
C4A C3A H3A2 109.2
H3A1 C3A H3A2 107.9
O1B C3B C4B 112.0(2)
O1B C3B H3B1 109.2
C4B C3B H3B1 109.2
O1B C3B H3B2 109.2
C4B C3B H3B2 109.2
H3B1 C3B H3B2 107.9
C5 C4 C3 116.83(16)
C5 C4 C8 121.47(16)
C3 C4 C8 121.65(16)
N1A C4A C3A 109.60(16)
N1A C4A H4A1 109.8
C3A C4A H4A1 109.8
N1A C4A H4A2 109.8
C3A C4A H4A2 109.8
H4A1 C4A H4A2 108.2
N1B C4B C3B 109.31(18)
N1B C4B H4B1 109.8
C3B C4B H4B1 109.8
N1B C4B H4B2 109.8
C3B C4B H4B2 109.8
H4B1 C4B H4B2 108.3
C6 C5 C4 124.48(16)
C6 C5 H5 117.8
C4 C5 H5 117.8
C7 C6 C5 116.22(16)
C7 C6 C12 121.04(18)
C5 C6 C12 122.73(17)
C6 C7 C2 122.81(16)
C6 C7 H7 118.6
C2 C7 H7 118.6
C10 C8 C11 107.69(17)
C10 C8 C9 110.30(19)
C11 C8 C9 107.71(18)
C10 C8 C4 109.28(15)
C11 C8 C4 111.28(19)
C9 C8 C4 110.53(15)
C8 C9 H9A 109.5
C8 C9 H9B 109.5
H9A C9 H9B 109.5
C8 C9 H9C 109.5
H9A C9 H9C 109.5
H9B C9 H9C 109.5
C8 C10 H10A 109.5
C8 C10 H10B 109.5
H10A C10 H10B 109.5
C8 C10 H10C 109.5
H10A C10 H10C 109.5
H10B C10 H10C 109.5
C8 C11 H11A 109.5
C8 C11 H11B 109.5
H11A C11 H11B 109.5
C8 C11 H11C 109.5
H11A C11 H11C 109.5
H11B C11 H11C 109.5
C14B C12 C14A 137.2(6)
C14B C12 C15A 67.9(7)
C14A C12 C15A 106.9(4)
C14B C12 C6 111.6(5)
C14A C12 C6 109.2(2)
C15A C12 C6 113.3(3)
C14B C12 C13B 107.0(10)
C14A C12 C13B 71.3(12)
C15A C12 C13B 40.5(9)
C6 C12 C13B 108.0(6)
C14B C12 C13A 43.9(7)
C14A C12 C13A 110.9(4)
C15A C12 C13A 109.4(4)
C6 C12 C13A 107.2(2)
C13B C12 C13A 141.3(6)
C14B C12 C15B 106.1(10)
C14A C12 C15B 44.2(12)
C15A C12 C15B 132.1(7)
C6 C12 C15B 112.8(5)
C13B C12 C15B 111.2(13)
C13A C12 C15B 68.0(11)
C12 C13A H13A 109.5
C12 C13A H13B 109.5
H13A C13A H13B 109.5
C12 C13A H13C 109.5
H13A C13A H13C 109.5
H13B C13A H13C 109.5
C12 C14A H14A 109.5
C12 C14A H14B 109.5
H14A C14A H14B 109.5
C12 C14A H14C 109.5
H14A C14A H14C 109.5
H14B C14A H14C 109.5
C12 C15A H15A 109.5
C12 C15A H15B 109.5
H15A C15A H15B 109.5
C12 C15A H15C 109.5
H15A C15A H15C 109.5
H15B C15A H15C 109.5
C12 C13B H13D 109.5
C12 C13B H13E 109.5
H13D C13B H13E 109.5
C12 C13B H13F 109.5
H13D C13B H13F 109.5
H13E C13B H13F 109.5
C12 C14B H14D 109.5
C12 C14B H14E 109.5
H14D C14B H14E 109.5
C12 C14B H14F 109.5
H14D C14B H14F 109.5
H14E C14B H14F 109.5
C12 C15B H15D 109.5
C12 C15B H15E 109.5
H15D C15B H15E 109.5
C12 C15B H15F 109.5
H15D C15B H15F 109.5
H15E C15B H15F 109.5
C4A N1A C1A 107.83(14)
C4A N1A C1 113.49(13)
C1A N1A C1 109.54(13)
C1B N1B C4B 109.54(17)
C1B N1B C1 116.82(14)
C4B N1B C1 112.83(14)
C3 O1 H1O 103.4(13)
C2A O1A C3A 109.81(15)
C3B O1B C2B 110.6(2)

loop_
_geom_bond_atom_site_label_1
_geom_bond_atom_site_label_2
_geom_bond_distance
C1 N1B 1.458(2)
C1 N1A 1.476(2)
C1 C2 1.519(2)
C1 H1 0.9800
C1A N1A 1.468(2)
C1A C2A 1.498(3)
C1A H1A1 0.9700
C1A H1A2 0.9700
C1B N1B 1.443(2)
C1B C2B 1.508(3)
C1B H1B1 0.9700
C1B H1B2 0.9700
C2 C7 1.383(2)
C2 C3 1.397(2)
C2A O1A 1.420(3)
C2A H2A1 0.9700
C2A H2A2 0.9700
C2B O1B 1.407(3)
C2B H2B1 0.9700
C2B H2B2 0.9700
C3 O1 1.369(2)
C3 C4 1.397(2)
C3A O1A 1.421(3)
C3A C4A 1.498(3)
C3A H3A1 0.9700
C3A H3A2 0.9700
C3B O1B 1.400(4)
C3B C4B 1.508(3)
C3B H3B1 0.9700
C3B H3B2 0.9700
C4 C5 1.391(3)
C4 C8 1.534(3)
C4A N1A 1.464(2)
C4A H4A1 0.9700
C4A H4A2 0.9700
C4B N1B 1.451(3)
C4B H4B1 0.9700
C4B H4B2 0.9700
C5 C6 1.382(3)
C5 H5 0.9300
C6 C7 1.376(3)
C6 C12 1.529(3)
C7 H7 0.9300
C8 C10 1.525(3)
C8 C11 1.529(3)
C8 C9 1.530(3)
C9 H9A 0.9600
C9 H9B 0.9600
C9 H9C 0.9600
C10 H10A 0.9600
C10 H10B 0.9600
C10 H10C 0.9600
C11 H11A 0.9600
C11 H11B 0.9600
C11 H11C 0.9600
C12 C14B 1.426(11)
C12 C14A 1.496(5)
C12 C15A 1.510(5)
C12 C13B 1.538(16)
C12 C13A 1.545(6)
C12 C15B 1.568(16)
C13A H13A 0.9600
C13A H13B 0.9600
C13A H13C 0.9600
C14A H14A 0.9600
C14A H14B 0.9600
C14A H14C 0.9600
C15A H15A 0.9600
C15A H15B 0.9600
C15A H15C 0.9600
C13B H13D 0.9600
C13B H13E 0.9600
C13B H13F 0.9600
C14B H14D 0.9600
C14B H14E 0.9600
C14B H14F 0.9600
C15B H15D 0.9600
C15B H15E 0.9600
C15B H15F 0.9600
O1 H1O 0.92(2)

loop_
_geom_torsion_atom_site_label_1
_geom_torsion_atom_site_label_2
_geom_torsion_atom_site_label_3
_geom_torsion_atom_site_label_4
_geom_torsion
N1B C1 C2 C7 89.76(18)
N1A C1 C2 C7 -144.71(14)
N1B C1 C2 C3 -89.05(19)
N1A C1 C2 C3 36.5(2)
N1A C1A C2A O1A -57.6(2)
N1B C1B C2B O1B 57.6(3)
C7 C2 C3 O1 177.73(14)
C1 C2 C3 O1 -3.5(2)
C7 C2 C3 C4 -0.8(2)
C1 C2 C3 C4 178.00(15)
O1 C3 C4 C5 -179.12(14)
C2 C3 C4 C5 -0.6(2)
O1 C3 C4 C8 -1.7(2)
C2 C3 C4 C8 176.84(15)
O1A C3A C4A N1A 59.8(2)
O1B C3B C4B N1B -57.8(3)
C3 C4 C5 C6 1.3(3)
C8 C4 C5 C6 -176.14(16)
C4 C5 C6 C7 -0.5(3)
C4 C5 C6 C12 178.42(17)
C5 C6 C7 C2 -1.0(2)
C12 C6 C7 C2 -179.94(16)
C3 C2 C7 C6 1.6(2)
C1 C2 C7 C6 -177.22(15)
C5 C4 C8 C10 114.2(2)
C3 C4 C8 C10 -63.1(2)
C5 C4 C8 C11 -4.6(2)
C3 C4 C8 C11 178.07(17)
C5 C4 C8 C9 -124.3(2)
C3 C4 C8 C9 58.4(2)
C7 C6 C12 C14B -104.8(10)
C5 C6 C12 C14B 76.3(10)
C7 C6 C12 C14A 61.9(4)
C5 C6 C12 C14A -117.0(4)
C7 C6 C12 C15A -179.1(5)
C5 C6 C12 C15A 2.0(5)
C7 C6 C12 C13B 137.8(14)
C5 C6 C12 C13B -41.1(14)
C7 C6 C12 C13A -58.4(5)
C5 C6 C12 C13A 122.8(5)
C7 C6 C12 C15B 14.5(15)
C5 C6 C12 C15B -164.4(15)
C3A C4A N1A C1A -58.1(2)
C3A C4A N1A C1 -179.63(15)
C2A C1A N1A C4A 57.5(2)
C2A C1A N1A C1 -178.51(15)
N1B C1 N1A C4A -46.29(18)
C2 C1 N1A C4A -174.60(13)
N1B C1 N1A C1A -166.85(13)
C2 C1 N1A C1A 64.83(17)
C2B C1B N1B C4B -58.0(2)
C2B C1B N1B C1 172.18(19)
C3B C4B N1B C1B 58.2(3)
C3B C4B N1B C1 -169.9(2)
N1A C1 N1B C1B -71.01(19)
C2 C1 N1B C1B 54.9(2)
N1A C1 N1B C4B 160.71(16)
C2 C1 N1B C4B -73.36(19)
C1A C2A O1A C3A 56.1(2)
C4A C3A O1A C2A -57.5(2)
C4B C3B O1B C2B 56.6(3)
C1B C2B O1B C3B -56.5(3)
